data_4115019
loop_
_publ_author_name
'Juventino J. Garcia'
'Nicole M. Brunkan'
'William D. Jones'

_publ_section_title
;
 Cleavage of Carbon-Carbon Bonds in Aromatic Nitriles Using Nickel(0)
;
_journal_name_full 'Journal of the American Chemical Society'
_journal_page_first 9547
_journal_page_last 9555
_journal_paper_doi 10.1021/ja0204933
_journal_volume 124
_journal_year 2002
_chemical_formula_sum 'C23 H39 N Ni P2'
_chemical_formula_weight 450.20
_chemical_name_common (dippe)Ni(eta-2-quinoline)
_chemical_name_systematic
;
  ?
;
_space_group_IT_number 2
_symmetry_cell_setting triclinic
_symmetry_space_group_name_Hall '-P 1'
_symmetry_space_group_name_H-M 'P -1'
_atom_sites_solution_hydrogens geom
_atom_sites_solution_primary direct
_atom_sites_solution_secondary difmap
_audit_creation_method SHELXL-97
_cell_angle_alpha 91.1410(10)
_cell_angle_beta 96.4290(10)
_cell_angle_gamma 94.7680(10)
_cell_formula_units_Z 4
_cell_length_a 8.4904(4)
_cell_length_b 15.7476(7)
_cell_length_c 18.1259(9)
_cell_measurement_temperature 193(2)
_cell_volume 2398.9(2)
_computing_cell_refinement 'Siemens XSCANS'
_computing_data_collection 'Siemens XSCANS'
_computing_data_reduction 'Siemens SHELXTL'
_computing_molecular_graphics 'Siemens SHELXTL'
_computing_publication_material 'Siemens SHELXTL'
_computing_structure_refinement 'SHELXL-97 (Sheldrick, 1997)'
_computing_structure_solution 'SHELXS-97 (Sheldrick, 1990)'
_diffrn_ambient_temperature 193(2)
_diffrn_measured_fraction_theta_full 0.926
_diffrn_measured_fraction_theta_max 0.926
_diffrn_measurement_device_type 'Siemens SMART'
_diffrn_measurement_method '\w scans'
_diffrn_radiation_monochromator graphite
_diffrn_radiation_source 'normal-focus sealed tube'
_diffrn_radiation_type MoK\a
_diffrn_radiation_wavelength 0.71073
_diffrn_reflns_av_R_equivalents 0.0300
_diffrn_reflns_av_sigmaI/netI 0.0655
_diffrn_reflns_limit_h_max 8
_diffrn_reflns_limit_h_min -9
_diffrn_reflns_limit_k_max 17
_diffrn_reflns_limit_k_min -17
_diffrn_reflns_limit_l_max 20
_diffrn_reflns_limit_l_min -15
_diffrn_reflns_number 9962
_diffrn_reflns_theta_full 23.26
_diffrn_reflns_theta_max 23.26
_diffrn_reflns_theta_min 1.70
_exptl_absorpt_coefficient_mu 0.950
_exptl_absorpt_correction_T_max 0.927907
_exptl_absorpt_correction_T_min 0.846605
_exptl_absorpt_correction_type SADABS
_exptl_crystal_colour Yellow
_exptl_crystal_density_diffrn 1.247
_exptl_crystal_density_meas ?
_exptl_crystal_description Needle
_exptl_crystal_F_000 968
_exptl_crystal_size_max 0.06
_exptl_crystal_size_mid 0.06
_exptl_crystal_size_min 0.40
_refine_diff_density_max 0.570
_refine_diff_density_min -0.283
_refine_diff_density_rms 0.065
_refine_ls_extinction_method none
_refine_ls_goodness_of_fit_ref 1.062
_refine_ls_hydrogen_treatment mixed
_refine_ls_matrix_type full
_refine_ls_number_parameters 487
_refine_ls_number_reflns 6394
_refine_ls_number_restraints 0
_refine_ls_restrained_S_all 1.062
_refine_ls_R_factor_all 0.0741
_refine_ls_R_factor_gt 0.0539
_refine_ls_shift/su_max 0.001
_refine_ls_shift/su_mean 0.000
_refine_ls_structure_factor_coef Fsqd
_refine_ls_weighting_details 'calc w=1/[\s^2^(Fo^2^)+(0.0289P)^2^+3.2331P] where P=(Fo^2^+2Fc^2^)/3'
_refine_ls_weighting_scheme calc
_refine_ls_wR_factor_gt 0.0995
_refine_ls_wR_factor_ref 0.1081
_reflns_number_gt 5117
_reflns_number_total 6394
_reflns_threshold_expression >2sigma(I)
_cod_data_source_file ja0204933_1.cif
_cod_data_source_block sad_jonjg02
_cod_depositor_comments
;
The following automatic conversions were performed:

'_exptl_crystal_density_meas' value 'NA' was changed to '?' - the
value is perceived as not measured.

Automatic conversion script
Id: cif_fix_values 3008 2015-01-20 13:52:24Z robertas 
;
_cod_original_sg_symbol_H-M P-1
_cod_database_code 4115019

loop_
_symmetry_equiv_pos_as_xyz
'x, y, z'
'-x, -y, -z'

loop_
_atom_site_label
_atom_site_type_symbol
_atom_site_fract_x
_atom_site_fract_y
_atom_site_fract_z
_atom_site_U_iso_or_equiv
_atom_site_adp_type
_atom_site_occupancy
_atom_site_symmetry_multiplicity
_atom_site_calc_flag
_atom_site_refinement_flags
Ni1 Ni -0.05896(7) 0.17278(4) 0.60345(3) 0.03209(17) Uani 1 1 d .
P1 P -0.20906(15) 0.11490(8) 0.68065(7) 0.0345(3) Uani 1 1 d .
P2 P -0.26045(14) 0.19737(8) 0.52585(7) 0.0322(3) Uani 1 1 d .
N1 N 0.2349(5) 0.2957(3) 0.7123(2) 0.0532(12) Uani 1 1 d .
C2 C 0.2177(6) 0.2136(4) 0.7011(3) 0.0504(14) Uani 1 1 d .
H2A H 0.2390 0.1800 0.7435 0.060 Uiso 1 1 calc R
C3 C 0.1706(5) 0.1683(3) 0.6326(3) 0.0417(13) Uani 1 1 d .
H3A H 0.2147 0.1120 0.6262 0.050 Uiso 1 1 calc R
C4 C 0.1416(5) 0.2168(3) 0.5669(3) 0.0379(12) Uani 1 1 d .
H4A H 0.1675 0.1914 0.5192 0.045 Uiso 1 1 calc R
C5 C 0.1674(5) 0.3095(3) 0.5769(3) 0.0392(12) Uani 1 1 d .
C6 C 0.1541(6) 0.3653(4) 0.5174(3) 0.0488(14) Uani 1 1 d .
H6A H 0.1296 0.3426 0.4681 0.059 Uiso 1 1 calc R
C7 C 0.1759(7) 0.4520(4) 0.5293(4) 0.0592(16) Uani 1 1 d .
H7A H 0.1659 0.4886 0.4883 0.071 Uiso 1 1 calc R
C8 C 0.2124(7) 0.4865(4) 0.6007(4) 0.0638(17) Uani 1 1 d .
H8A H 0.2256 0.5466 0.6086 0.077 Uiso 1 1 calc R
C9 C 0.2296(7) 0.4336(3) 0.6601(3) 0.0546(15) Uani 1 1 d .
H9A H 0.2554 0.4574 0.7090 0.065 Uiso 1 1 calc R
C10 C 0.2092(6) 0.3449(3) 0.6490(3) 0.0414(13) Uani 1 1 d .
C11 C -0.1860(7) 0.1628(4) 0.7757(3) 0.0562(16) Uani 1 1 d .
H11A H -0.0832 0.1454 0.8010 0.067 Uiso 1 1 calc R
C12 C -0.3163(8) 0.1311(5) 0.8235(3) 0.086(2) Uani 1 1 d .
H12A H -0.2957 0.1593 0.8728 0.129 Uiso 1 1 calc R
H12B H -0.3161 0.0693 0.8287 0.129 Uiso 1 1 calc R
H12C H -0.4203 0.1446 0.7997 0.129 Uiso 1 1 calc R
C13 C -0.1689(8) 0.2597(4) 0.7732(3) 0.073(2) Uani 1 1 d .
H13A H -0.1568 0.2840 0.8240 0.109 Uiso 1 1 calc R
H13B H -0.2640 0.2794 0.7453 0.109 Uiso 1 1 calc R
H13C H -0.0751 0.2782 0.7489 0.109 Uiso 1 1 calc R
C14 C -0.2144(6) -0.0013(3) 0.6974(3) 0.0472(14) Uani 1 1 d .
H14A H -0.2984 -0.0162 0.7306 0.057 Uiso 1 1 calc R
C15 C -0.2567(7) -0.0525(3) 0.6248(3) 0.0660(18) Uani 1 1 d .
H15A H -0.2590 -0.1135 0.6347 0.099 Uiso 1 1 calc R
H15B H -0.1768 -0.0377 0.5910 0.099 Uiso 1 1 calc R
H15C H -0.3616 -0.0393 0.6018 0.099 Uiso 1 1 calc R
C16 C -0.0547(7) -0.0229(3) 0.7365(3) 0.0548(15) Uani 1 1 d .
H16A H -0.0584 -0.0843 0.7451 0.082 Uiso 1 1 calc R
H16B H -0.0327 0.0087 0.7842 0.082 Uiso 1 1 calc R
H16C H 0.0296 -0.0071 0.7053 0.082 Uiso 1 1 calc R
C17 C -0.3151(6) 0.3075(3) 0.5112(3) 0.0472(14) Uani 1 1 d .
H17A H -0.2224 0.3398 0.4922 0.057 Uiso 1 1 calc R
C18 C -0.3382(8) 0.3504(4) 0.5855(3) 0.072(2) Uani 1 1 d .
H18A H -0.3671 0.4086 0.5770 0.108 Uiso 1 1 calc R
H18B H -0.2390 0.3520 0.6190 0.108 Uiso 1 1 calc R
H18C H -0.4233 0.3179 0.6079 0.108 Uiso 1 1 calc R
C19 C -0.4606(7) 0.3151(4) 0.4533(3) 0.0651(17) Uani 1 1 d .
H19A H -0.4816 0.3751 0.4489 0.098 Uiso 1 1 calc R
H19B H -0.5538 0.2825 0.4692 0.098 Uiso 1 1 calc R
H19C H -0.4390 0.2924 0.4051 0.098 Uiso 1 1 calc R
C20 C -0.2651(6) 0.1533(3) 0.4301(3) 0.0389(12) Uani 1 1 d .
H20A H -0.3737 0.1572 0.4033 0.047 Uiso 1 1 calc R
C21 C -0.2291(7) 0.0604(3) 0.4310(3) 0.0516(15) Uani 1 1 d .
H21A H -0.2321 0.0383 0.3799 0.077 Uiso 1 1 calc R
H21B H -0.3087 0.0271 0.4563 0.077 Uiso 1 1 calc R
H21C H -0.1231 0.0558 0.4575 0.077 Uiso 1 1 calc R
C22 C -0.1436(6) 0.2045(3) 0.3888(3) 0.0463(13) Uani 1 1 d .
H22A H -0.1472 0.1806 0.3382 0.070 Uiso 1 1 calc R
H22B H -0.0368 0.2016 0.4150 0.070 Uiso 1 1 calc R
H22C H -0.1688 0.2640 0.3866 0.070 Uiso 1 1 calc R
C23 C -0.4169(5) 0.1329(3) 0.6433(3) 0.0430(13) Uani 1 1 d .
H23A H -0.4898 0.0850 0.6573 0.052 Uiso 1 1 calc R
H23B H -0.4469 0.1858 0.6664 0.052 Uiso 1 1 calc R
C24 C -0.4376(5) 0.1402(3) 0.5601(3) 0.0408(13) Uani 1 1 d .
H24A H -0.5325 0.1711 0.5453 0.049 Uiso 1 1 calc R
H24B H -0.4559 0.0824 0.5366 0.049 Uiso 1 1 calc R
Ni2 Ni -0.39424(7) 0.66822(4) 0.89452(3) 0.02967(17) Uani 1 1 d .
P3 P -0.21819(15) 0.60145(8) 0.84520(7) 0.0371(3) Uani 1 1 d .
P4 P -0.21902(14) 0.72933(8) 0.97777(7) 0.0314(3) Uani 1 1 d .
N2 N -0.6017(6) 0.7619(4) 0.7577(3) 0.0628(14) Uani 1 1 d .
C25 C -0.6045(6) 0.6813(4) 0.7725(3) 0.0536(15) Uani 1 1 d .
H25A H -0.6017 0.6425 0.7320 0.064 Uiso 1 1 calc R
C26 C -0.6112(5) 0.6462(3) 0.8438(3) 0.0401(13) Uani 1 1 d .
H26A H -0.6661 0.5878 0.8467 0.048 Uiso 1 1 calc R
C27 C -0.6080(5) 0.7037(3) 0.9063(3) 0.0367(12) Uani 1 1 d .
H27A H -0.6590 0.6813 0.9499 0.044 Uiso 1 1 calc R
C28 C -0.6231(5) 0.7924(3) 0.8900(3) 0.0399(13) Uani 1 1 d .
C29 C -0.6415(6) 0.8544(4) 0.9446(3) 0.0570(16) Uani 1 1 d .
H29A H -0.6457 0.8379 0.9945 0.068 Uiso 1 1 calc R
C30 C -0.6535(8) 0.9385(5) 0.9272(5) 0.087(2) Uani 1 1 d .
H30A H -0.6666 0.9794 0.9648 0.104 Uiso 1 1 calc R
C31 C -0.6466(9) 0.9630(5) 0.8556(6) 0.094(3) Uani 1 1 d .
H31A H -0.6546 1.0211 0.8438 0.113 Uiso 1 1 calc R
C32 C -0.6281(8) 0.9047(4) 0.8007(4) 0.077(2) Uani 1 1 d .
H32A H -0.6237 0.9230 0.7513 0.092 Uiso 1 1 calc R
C33 C -0.6157(6) 0.8194(4) 0.8161(4) 0.0550(16) Uani 1 1 d .
C34 C -0.2458(6) 0.4833(3) 0.8383(3) 0.0478(14) Uani 1 1 d .
H34A H -0.1470 0.4611 0.8230 0.057 Uiso 1 1 calc R
C35 C -0.2780(7) 0.4464(4) 0.9129(3) 0.0664(18) Uani 1 1 d .
H35A H -0.2922 0.3841 0.9081 0.100 Uiso 1 1 calc R
H35B H -0.3746 0.4680 0.9283 0.100 Uiso 1 1 calc R
H35C H -0.1877 0.4635 0.9502 0.100 Uiso 1 1 calc R
C36 C -0.3847(7) 0.4563(4) 0.7794(3) 0.0646(17) Uani 1 1 d .
H36A H -0.3999 0.3939 0.7755 0.097 Uiso 1 1 calc R
H36B H -0.3618 0.4788 0.7314 0.097 Uiso 1 1 calc R
H36C H -0.4817 0.4787 0.7935 0.097 Uiso 1 1 calc R
C37 C -0.1750(8) 0.6316(4) 0.7517(4) 0.0718(19) Uani 1 1 d .
H37A H -0.2750 0.6139 0.7185 0.086 Uiso 1 1 calc R
C38 C -0.0452(8) 0.5840(4) 0.7199(4) 0.080(2) Uani 1 1 d .
H38A H -0.0308 0.6044 0.6701 0.120 Uiso 1 1 calc R
H38B H -0.0773 0.5227 0.7168 0.120 Uiso 1 1 calc R
H38C H 0.0551 0.5947 0.7523 0.120 Uiso 1 1 calc R
C39 C -0.1498(12) 0.7248(4) 0.7443(5) 0.134(4) Uani 1 1 d .
H39A H -0.1272 0.7375 0.6936 0.201 Uiso 1 1 calc R
H39B H -0.0596 0.7475 0.7797 0.201 Uiso 1 1 calc R
H39C H -0.2457 0.7512 0.7547 0.201 Uiso 1 1 calc R
C40 C -0.2244(6) 0.7012(3) 1.0762(3) 0.0409(13) Uani 1 1 d .
H40A H -0.1270 0.7295 1.1058 0.049 Uiso 1 1 calc R
C41 C -0.2242(8) 0.6046(3) 1.0856(3) 0.0617(17) Uani 1 1 d .
H41A H -0.2271 0.5916 1.1381 0.092 Uiso 1 1 calc R
H41B H -0.1275 0.5848 1.0686 0.092 Uiso 1 1 calc R
H41C H -0.3178 0.5756 1.0562 0.092 Uiso 1 1 calc R
C42 C -0.3696(6) 0.7343(3) 1.1054(3) 0.0490(14) Uani 1 1 d .
H42A H -0.3716 0.7191 1.1574 0.074 Uiso 1 1 calc R
H42B H -0.4662 0.7086 1.0759 0.074 Uiso 1 1 calc R
H42C H -0.3645 0.7964 1.1016 0.074 Uiso 1 1 calc R
C43 C -0.1998(6) 0.8473(3) 0.9825(3) 0.0357(12) Uani 1 1 d .
H43A H -0.3014 0.8648 0.9987 0.043 Uiso 1 1 calc R
C44 C -0.1876(7) 0.8844(3) 0.9065(3) 0.0570(16) Uani 1 1 d .
H44A H -0.1777 0.9468 0.9111 0.086 Uiso 1 1 calc R
H44B H -0.2835 0.8653 0.8732 0.086 Uiso 1 1 calc R
H44C H -0.0939 0.8651 0.8863 0.086 Uiso 1 1 calc R
C45 C -0.0661(6) 0.8874(3) 1.0395(3) 0.0489(14) Uani 1 1 d .
H45A H -0.0645 0.9497 1.0383 0.073 Uiso 1 1 calc R
H45B H 0.0362 0.8697 1.0274 0.073 Uiso 1 1 calc R
H45C H -0.0845 0.8685 1.0892 0.073 Uiso 1 1 calc R
C46 C -0.0220(6) 0.7012(3) 0.9552(3) 0.0461(14) Uani 1 1 d .
H46A H 0.0282 0.7492 0.9291 0.055 Uiso 1 1 calc R
H46B H 0.0468 0.6937 1.0020 0.055 Uiso 1 1 calc R
C47 C -0.0299(6) 0.6218(4) 0.9078(3) 0.0640(18) Uani 1 1 d .
H47A H -0.0170 0.5726 0.9404 0.077 Uiso 1 1 calc R
H47B H 0.0601 0.6259 0.8774 0.077 Uiso 1 1 calc R

loop_
_atom_site_aniso_label
_atom_site_aniso_U_11
_atom_site_aniso_U_22
_atom_site_aniso_U_33
_atom_site_aniso_U_23
_atom_site_aniso_U_13
_atom_site_aniso_U_12
Ni1 0.0245(3) 0.0350(4) 0.0370(4) -0.0009(3) 0.0053(3) 0.0026(3)
P1 0.0297(7) 0.0417(8) 0.0339(7) 0.0034(6) 0.0081(5) 0.0074(6)
P2 0.0244(7) 0.0380(7) 0.0350(7) 0.0035(6) 0.0066(5) 0.0023(6)
N1 0.056(3) 0.050(3) 0.050(3) 0.004(2) -0.005(2) -0.004(2)
C2 0.038(3) 0.058(4) 0.055(4) 0.013(3) -0.001(3) 0.006(3)
C3 0.025(3) 0.042(3) 0.057(4) -0.004(3) -0.002(2) 0.009(2)
C4 0.021(3) 0.047(3) 0.046(3) -0.003(3) 0.008(2) 0.003(2)
C5 0.024(3) 0.046(3) 0.046(3) 0.002(3) 0.004(2) -0.004(2)
C6 0.046(3) 0.058(4) 0.042(3) 0.007(3) 0.008(3) -0.003(3)
C7 0.057(4) 0.050(4) 0.070(4) 0.020(3) 0.009(3) -0.006(3)
C8 0.064(4) 0.043(4) 0.084(5) 0.003(4) 0.009(4) 0.002(3)
C9 0.057(4) 0.041(3) 0.062(4) -0.007(3) -0.002(3) -0.003(3)
C10 0.031(3) 0.044(3) 0.047(3) 0.003(3) 0.002(2) -0.003(2)
C11 0.058(4) 0.080(4) 0.035(3) -0.001(3) 0.003(3) 0.033(3)
C12 0.092(5) 0.137(7) 0.042(4) 0.019(4) 0.031(4) 0.050(5)
C13 0.081(5) 0.078(5) 0.059(4) -0.028(4) -0.005(3) 0.029(4)
C14 0.042(3) 0.051(3) 0.052(3) 0.019(3) 0.015(3) 0.005(3)
C15 0.070(4) 0.039(3) 0.085(5) 0.004(3) -0.006(3) -0.001(3)
C16 0.062(4) 0.054(4) 0.052(4) 0.021(3) 0.012(3) 0.019(3)
C17 0.048(3) 0.042(3) 0.054(4) 0.005(3) 0.016(3) 0.008(3)
C18 0.111(6) 0.042(4) 0.071(4) -0.001(3) 0.031(4) 0.022(4)
C19 0.057(4) 0.062(4) 0.081(5) 0.023(3) 0.011(3) 0.022(3)
C20 0.032(3) 0.049(3) 0.035(3) 0.001(2) 0.005(2) 0.001(2)
C21 0.060(4) 0.044(3) 0.051(4) -0.006(3) 0.016(3) -0.005(3)
C22 0.039(3) 0.062(4) 0.038(3) 0.001(3) 0.006(2) 0.000(3)
C23 0.026(3) 0.060(4) 0.044(3) -0.003(3) 0.006(2) 0.007(2)
C24 0.028(3) 0.048(3) 0.049(3) 0.013(3) 0.011(2) 0.005(2)
Ni2 0.0238(3) 0.0312(3) 0.0346(4) 0.0009(3) 0.0064(3) 0.0015(3)
P3 0.0305(7) 0.0359(7) 0.0460(8) -0.0038(6) 0.0115(6) 0.0019(6)
P4 0.0262(7) 0.0338(7) 0.0342(7) 0.0033(6) 0.0045(5) 0.0011(5)
N2 0.065(4) 0.071(4) 0.051(3) 0.004(3) -0.010(2) 0.019(3)
C25 0.043(3) 0.068(4) 0.048(4) -0.017(3) -0.009(3) 0.011(3)
C26 0.022(3) 0.043(3) 0.052(3) -0.006(3) 0.000(2) -0.006(2)
C27 0.026(3) 0.042(3) 0.044(3) 0.000(2) 0.011(2) 0.002(2)
C28 0.020(3) 0.045(3) 0.054(4) -0.007(3) 0.000(2) 0.004(2)
C29 0.035(3) 0.062(4) 0.074(4) -0.019(3) 0.004(3) 0.015(3)
C30 0.057(5) 0.064(5) 0.135(7) -0.039(5) -0.011(5) 0.025(4)
C31 0.065(5) 0.051(5) 0.159(9) 0.004(6) -0.025(5) 0.011(4)
C32 0.067(5) 0.063(5) 0.095(6) 0.027(4) -0.017(4) 0.008(4)
C33 0.041(4) 0.049(4) 0.072(4) 0.007(3) -0.010(3) 0.011(3)
C34 0.041(3) 0.042(3) 0.061(4) -0.010(3) 0.003(3) 0.014(3)
C35 0.071(5) 0.045(4) 0.087(5) 0.014(3) 0.022(4) 0.006(3)
C36 0.063(4) 0.046(4) 0.081(5) -0.022(3) 0.000(3) 0.004(3)
C37 0.092(5) 0.056(4) 0.079(5) 0.009(3) 0.048(4) 0.022(4)
C38 0.086(5) 0.084(5) 0.082(5) -0.001(4) 0.054(4) 0.016(4)
C39 0.203(10) 0.069(5) 0.161(8) 0.036(5) 0.136(8) 0.028(6)
C40 0.044(3) 0.041(3) 0.035(3) 0.008(2) -0.002(2) -0.001(2)
C41 0.089(5) 0.047(4) 0.050(4) 0.019(3) 0.007(3) 0.010(3)
C42 0.057(4) 0.056(4) 0.036(3) 0.005(3) 0.016(3) 0.003(3)
C43 0.032(3) 0.034(3) 0.041(3) 0.003(2) 0.003(2) 0.000(2)
C44 0.071(4) 0.049(4) 0.050(4) 0.013(3) 0.004(3) -0.008(3)
C45 0.049(4) 0.043(3) 0.052(3) -0.005(3) 0.000(3) -0.005(3)
C46 0.031(3) 0.058(4) 0.050(3) 0.000(3) 0.003(2) 0.009(3)
C47 0.028(3) 0.066(4) 0.097(5) -0.029(4) 0.012(3) 0.001(3)

loop_
_atom_type_symbol
_atom_type_description
_atom_type_scat_dispersion_real
_atom_type_scat_dispersion_imag
_atom_type_scat_source
C C 0.0033 0.0016 'International Tables Vol C Tables 4.2.6.8 and 6.1.1.4'
H H 0.0000 0.0000 'International Tables Vol C Tables 4.2.6.8 and 6.1.1.4'
N N 0.0061 0.0033 'International Tables Vol C Tables 4.2.6.8 and 6.1.1.4'
P P 0.1023 0.0942 'International Tables Vol C Tables 4.2.6.8 and 6.1.1.4'
Ni Ni 0.3393 1.1124 'International Tables Vol C Tables 4.2.6.8 and 6.1.1.4'

loop_
_geom_angle_atom_site_label_1
_geom_angle_atom_site_label_2
_geom_angle_atom_site_label_3
_geom_angle
C3 Ni1 C4 42.70(19)
C3 Ni1 P2 152.77(16)
C4 Ni1 P2 110.71(15)
C3 Ni1 P1 114.44(16)
C4 Ni1 P1 156.78(15)
P2 Ni1 P1 92.45(5)
C11 P1 C14 103.0(3)
C11 P1 C23 104.0(2)
C14 P1 C23 104.7(2)
C11 P1 Ni1 116.7(2)
C14 P1 Ni1 120.86(17)
C23 P1 Ni1 105.85(17)
C17 P2 C20 103.2(2)
C17 P2 C24 104.9(2)
C20 P2 C24 103.3(2)
C17 P2 Ni1 120.56(18)
C20 P2 Ni1 116.79(16)
C24 P2 Ni1 106.26(16)
C2 N1 C10 116.0(5)
N1 C2 C3 127.2(5)
C2 C3 C4 118.0(5)
C2 C3 Ni1 110.3(3)
C4 C3 Ni1 68.8(3)
C3 C4 C5 116.3(4)
C3 C4 Ni1 68.5(3)
C5 C4 Ni1 111.3(3)
C6 C5 C10 118.1(5)
C6 C5 C4 123.0(5)
C10 C5 C4 118.9(5)
C7 C6 C5 121.2(5)
C6 C7 C8 120.4(5)
C9 C8 C7 120.0(5)
C8 C9 C10 120.5(5)
C9 C10 N1 116.7(5)
C9 C10 C5 119.8(5)
N1 C10 C5 123.4(5)
C13 C11 C12 111.5(5)
C13 C11 P1 110.5(4)
C12 C11 P1 114.4(5)
C15 C14 C16 111.0(5)
C15 C14 P1 110.7(4)
C16 C14 P1 109.9(4)
C18 C17 C19 110.9(5)
C18 C17 P2 110.3(4)
C19 C17 P2 114.6(4)
C21 C20 C22 109.3(4)
C21 C20 P2 110.8(3)
C22 C20 P2 110.2(3)
C24 C23 P1 112.7(3)
C23 C24 P2 111.9(3)
C26 Ni2 C27 42.60(19)
C26 Ni2 P4 153.49(15)
C27 Ni2 P4 110.91(14)
C26 Ni2 P3 114.24(15)
C27 Ni2 P3 156.84(14)
P4 Ni2 P3 92.24(5)
C37 P3 C47 107.1(3)
C37 P3 C34 103.4(3)
C47 P3 C34 102.8(2)
C37 P3 Ni2 117.49(19)
C47 P3 Ni2 106.52(18)
C34 P3 Ni2 118.15(18)
C43 P4 C40 102.9(2)
C43 P4 C46 104.0(2)
C40 P4 C46 104.8(2)
C43 P4 Ni2 117.20(15)
C40 P4 Ni2 119.27(17)
C46 P4 Ni2 107.14(17)
C25 N2 C33 117.6(5)
N2 C25 C26 125.9(5)
C25 C26 C27 118.1(5)
C25 C26 Ni2 104.9(3)
C27 C26 Ni2 69.1(3)
C26 C27 C28 116.6(4)
C26 C27 Ni2 68.3(3)
C28 C27 Ni2 112.8(3)
C29 C28 C33 117.8(5)
C29 C28 C27 123.0(5)
C33 C28 C27 119.1(5)
C30 C29 C28 121.4(6)
C31 C30 C29 119.8(7)
C30 C31 C32 120.7(7)
C31 C32 C33 121.2(7)
C32 C33 N2 118.9(6)
C32 C33 C28 119.1(6)
N2 C33 C28 121.9(5)
C36 C34 C35 110.0(5)
C36 C34 P3 109.1(4)
C35 C34 P3 110.7(4)
C39 C37 C38 112.3(6)
C39 C37 P3 112.7(5)
C38 C37 P3 115.5(4)
C42 C40 C41 110.6(4)
C42 C40 P4 109.9(3)
C41 C40 P4 111.3(4)
C44 C43 C45 110.9(4)
C44 C43 P4 111.6(3)
C45 C43 P4 114.9(3)
C47 C46 P4 113.5(4)
C46 C47 P3 113.8(4)

loop_
_geom_bond_atom_site_label_1
_geom_bond_atom_site_label_2
_geom_bond_distance
Ni1 C3 1.969(5)
Ni1 C4 1.973(5)
Ni1 P2 2.1559(13)
Ni1 P1 2.1610(14)
P1 C11 1.850(5)
P1 C14 1.858(5)
P1 C23 1.864(5)
P2 C17 1.848(5)
P2 C20 1.851(5)
P2 C24 1.861(5)
N1 C2 1.299(7)
N1 C10 1.404(6)
C2 C3 1.420(7)
C3 C4 1.435(6)
C4 C5 1.461(7)
C5 C6 1.404(7)
C5 C10 1.408(7)
C6 C7 1.373(7)
C7 C8 1.386(8)
C8 C9 1.378(7)
C9 C10 1.401(7)
C11 C13 1.524(8)
C11 C12 1.538(8)
C14 C15 1.522(7)
C14 C16 1.526(7)
C17 C18 1.534(7)
C17 C19 1.544(7)
C20 C21 1.520(7)
C20 C22 1.528(7)
C23 C24 1.507(6)
Ni2 C26 1.965(5)
Ni2 C27 1.975(4)
Ni2 P4 2.1489(14)
Ni2 P3 2.1591(14)
P3 C37 1.837(6)
P3 C47 1.855(5)
P3 C34 1.856(5)
P4 C43 1.851(5)
P4 C40 1.851(5)
P4 C46 1.852(5)
N2 C25 1.301(7)
N2 C33 1.400(7)
C25 C26 1.422(7)
C26 C27 1.431(6)
C27 C28 1.446(7)
C28 C29 1.407(7)
C28 C33 1.420(7)
C29 C30 1.377(9)
C30 C31 1.368(10)
C31 C32 1.372(10)
C32 C33 1.388(8)
C34 C36 1.526(7)
C34 C35 1.526(7)
C37 C39 1.476(9)
C37 C38 1.540(8)
C40 C42 1.521(7)
C40 C41 1.534(7)
C43 C44 1.517(7)
C43 C45 1.532(6)
C46 C47 1.497(7)

loop_
_geom_torsion_atom_site_label_1
_geom_torsion_atom_site_label_2
_geom_torsion_atom_site_label_3
_geom_torsion_atom_site_label_4
_geom_torsion
C3 Ni1 P1 C11 61.8(3)
C4 Ni1 P1 C11 52.9(4)
P2 Ni1 P1 C11 -122.65(19)
C3 Ni1 P1 C14 -64.6(3)
C4 Ni1 P1 C14 -73.5(4)
P2 Ni1 P1 C14 111.0(2)
C3 Ni1 P1 C23 176.9(2)
C4 Ni1 P1 C23 168.0(4)
P2 Ni1 P1 C23 -7.51(18)
C3 Ni1 P2 C17 -79.4(4)
C4 Ni1 P2 C17 -68.7(3)
P1 Ni1 P2 C17 109.4(2)
C3 Ni1 P2 C20 47.1(4)
C4 Ni1 P2 C20 57.8(2)
P1 Ni1 P2 C20 -124.06(18)
C3 Ni1 P2 C24 161.7(4)
C4 Ni1 P2 C24 172.4(2)
P1 Ni1 P2 C24 -9.48(18)
C10 N1 C2 C3 -2.4(8)
N1 C2 C3 C4 1.7(8)
N1 C2 C3 Ni1 -74.5(7)
C4 Ni1 C3 C2 113.2(5)
P2 Ni1 C3 C2 128.1(4)
P1 Ni1 C3 C2 -61.6(4)
P2 Ni1 C3 C4 14.9(5)
P1 Ni1 C3 C4 -174.8(2)
C2 C3 C4 C5 1.4(6)
Ni1 C3 C4 C5 103.9(4)
C2 C3 C4 Ni1 -102.5(4)
P2 Ni1 C4 C3 -172.8(2)
P1 Ni1 C4 C3 12.0(5)
C3 Ni1 C4 C5 -110.9(5)
P2 Ni1 C4 C5 76.3(4)
P1 Ni1 C4 C5 -98.9(4)
C3 C4 C5 C6 175.8(4)
Ni1 C4 C5 C6 -108.5(5)
C3 C4 C5 C10 -3.6(6)
Ni1 C4 C5 C10 72.2(5)
C10 C5 C6 C7 -2.1(7)
C4 C5 C6 C7 178.5(5)
C5 C6 C7 C8 0.3(8)
C6 C7 C8 C9 1.1(9)
C7 C8 C9 C10 -0.5(9)
C8 C9 C10 N1 177.6(5)
C8 C9 C10 C5 -1.4(8)
C2 N1 C10 C9 -179.1(5)
C2 N1 C10 C5 -0.1(7)
C6 C5 C10 C9 2.7(7)
C4 C5 C10 C9 -178.0(5)
C6 C5 C10 N1 -176.3(5)
C4 C5 C10 N1 3.0(7)
C14 P1 C11 C13 176.5(4)
C23 P1 C11 C13 -74.4(5)
Ni1 P1 C11 C13 41.7(5)
C14 P1 C11 C12 -56.6(5)
C23 P1 C11 C12 52.5(5)
Ni1 P1 C11 C12 168.6(4)
C11 P1 C14 C15 171.9(4)
C23 P1 C14 C15 63.4(4)
Ni1 P1 C14 C15 -55.7(4)
C11 P1 C14 C16 -65.0(4)
C23 P1 C14 C16 -173.6(4)
Ni1 P1 C14 C16 67.4(4)
C20 P2 C17 C18 172.7(4)
C24 P2 C17 C18 64.8(5)
Ni1 P2 C17 C18 -54.8(5)
C20 P2 C17 C19 46.8(4)
C24 P2 C17 C19 -61.1(4)
Ni1 P2 C17 C19 179.3(3)
C17 P2 C20 C21 -177.7(4)
C24 P2 C20 C21 -68.6(4)
Ni1 P2 C20 C21 47.6(4)
C17 P2 C20 C22 61.2(4)
C24 P2 C20 C22 170.3(3)
Ni1 P2 C20 C22 -73.5(4)
C11 P1 C23 C24 151.4(4)
C14 P1 C23 C24 -100.8(4)
Ni1 P1 C23 C24 27.9(4)
P1 C23 C24 P2 -37.0(5)
C17 P2 C24 C23 -99.5(4)
C20 P2 C24 C23 152.7(4)
Ni1 P2 C24 C23 29.2(4)
C26 Ni2 P3 C37 66.4(3)
C27 Ni2 P3 C37 66.9(5)
P4 Ni2 P3 C37 -112.4(3)
C26 Ni2 P3 C47 -173.6(3)
C27 Ni2 P3 C47 -173.2(4)
P4 Ni2 P3 C47 7.6(2)
C26 Ni2 P3 C34 -58.7(3)
C27 Ni2 P3 C34 -58.2(4)
P4 Ni2 P3 C34 122.5(2)
C26 Ni2 P4 C43 -55.3(4)
C27 Ni2 P4 C43 -57.5(2)
P3 Ni2 P4 C43 122.24(19)
C26 Ni2 P4 C40 69.8(4)
C27 Ni2 P4 C40 67.7(2)
P3 Ni2 P4 C40 -112.65(19)
C26 Ni2 P4 C46 -171.6(4)
C27 Ni2 P4 C46 -173.8(2)
P3 Ni2 P4 C46 5.94(19)
C33 N2 C25 C26 -3.9(8)
N2 C25 C26 C27 -2.8(8)
N2 C25 C26 Ni2 -76.8(6)
C27 Ni2 C26 C25 114.8(5)
P4 Ni2 C26 C25 111.9(4)
P3 Ni2 C26 C25 -65.5(4)
P4 Ni2 C26 C27 -3.0(5)
P3 Ni2 C26 C27 179.7(2)
C25 C26 C27 C28 9.4(6)
Ni2 C26 C27 C28 105.5(4)
C25 C26 C27 Ni2 -96.2(4)
P4 Ni2 C27 C26 178.6(3)
P3 Ni2 C27 C26 -0.6(6)
C26 Ni2 C27 C28 -110.8(5)
P4 Ni2 C27 C28 67.8(4)
P3 Ni2 C27 C28 -111.4(4)
C26 C27 C28 C29 172.0(5)
Ni2 C27 C28 C29 -111.8(5)
C26 C27 C28 C33 -9.5(6)
Ni2 C27 C28 C33 66.8(5)
C33 C28 C29 C30 0.6(8)
C27 C28 C29 C30 179.2(5)
C28 C29 C30 C31 -0.4(9)
C29 C30 C31 C32 0.2(11)
C30 C31 C32 C33 -0.1(11)
C31 C32 C33 N2 178.1(6)
C31 C32 C33 C28 0.3(9)
C25 N2 C33 C32 -174.0(5)
C25 N2 C33 C28 3.7(8)
C29 C28 C33 C32 -0.5(7)
C27 C28 C33 C32 -179.2(5)
C29 C28 C33 N2 -178.3(5)
C27 C28 C33 N2 3.1(7)
C37 P3 C34 C36 -60.7(5)
C47 P3 C34 C36 -172.0(4)
Ni2 P3 C34 C36 71.1(4)
C37 P3 C34 C35 178.2(4)
C47 P3 C34 C35 66.8(4)
Ni2 P3 C34 C35 -50.1(4)
C47 P3 C37 C39 -72.3(6)
C34 P3 C37 C39 179.5(6)
Ni2 P3 C37 C39 47.4(7)
C47 P3 C37 C38 58.6(6)
C34 P3 C37 C38 -49.6(6)
Ni2 P3 C37 C38 178.3(4)
C43 P4 C40 C42 62.5(4)
C46 P4 C40 C42 171.0(4)
Ni2 P4 C40 C42 -69.2(4)
C43 P4 C40 C41 -174.6(4)
C46 P4 C40 C41 -66.1(4)
Ni2 P4 C40 C41 53.7(4)
C40 P4 C43 C44 178.1(4)
C46 P4 C43 C44 69.1(4)
Ni2 P4 C43 C44 -48.9(4)
C40 P4 C43 C45 50.7(4)
C46 P4 C43 C45 -58.3(4)
Ni2 P4 C43 C45 -176.3(3)
C43 P4 C46 C47 -146.9(4)
C40 P4 C46 C47 105.4(4)
Ni2 P4 C46 C47 -22.2(5)
P4 C46 C47 P3 29.6(6)
C37 P3 C47 C46 103.0(5)
C34 P3 C47 C46 -148.4(4)
Ni2 P3 C47 C46 -23.5(5)
